data_7159841
loop_
_publ_author_name
'Kumar, Madan'
'Goswami, Avijit'

_publ_section_title
;
 Synthesis of trifluoroethoxy/aryloxy cinnolines, cinnolinones and
 indazoles from <i>o</i>-alkynylanilines <i>via</i> metal-free
 diazotization reagent.
;
_journal_issue 13
_journal_name_full 'Organic &amp; biomolecular chemistry'
_journal_page_first 2608
_journal_page_last 2619
_journal_paper_doi 10.1039/d4ob00058g
_journal_volume 22
_journal_year 2024
_chemical_formula_moiety 'C17 H16 N2 O'
_chemical_formula_sum 'C17 H16 N2 O'
_chemical_formula_weight 264.32
_space_group_crystal_system orthorhombic
_space_group_IT_number 61
_space_group_name_Hall '-P 2ac 2ab'
_space_group_name_H-M_alt 'P b c a'
_atom_sites_solution_hydrogens geom
_atom_sites_solution_primary dual
_audit_creation_date 2023-07-18
_audit_creation_method
;
Olex2 1.5
(compiled 2022.04.07 svn.rca3783a0 for OlexSys, GUI svn.r6498)
;
_audit_update_record
;
2023-07-18 deposited with the CCDC.	2024-02-22 downloaded from the CCDC.
;
_cell_angle_alpha 90
_cell_angle_beta 90
_cell_angle_gamma 90
_cell_formula_units_Z 8
_cell_length_a 12.7391(7)
_cell_length_b 9.0644(5)
_cell_length_c 24.8179(14)
_cell_measurement_reflns_used 6738
_cell_measurement_temperature 298
_cell_measurement_theta_max 24.74
_cell_measurement_theta_min 2.29
_cell_volume 2865.8(3)
_computing_cell_refinement 'SAINT V8.40B (?, 2016)'
_computing_data_reduction 'SAINT V8.40B (?, 2016)'
_computing_molecular_graphics 'Olex2 1.5 (Dolomanov et al., 2009)'
_computing_publication_material 'Olex2 1.5 (Dolomanov et al., 2009)'
_computing_structure_refinement 'XL  (Sheldrick, 2008)'
_computing_structure_solution 'SHELXT 2018/2 (Sheldrick, 2018)'
_diffrn_ambient_temperature 298
_diffrn_detector 'Bruker APEX2 area detector'
_diffrn_detector_area_resol_mean 7.9
_diffrn_detector_type 'CCD area detector'
_diffrn_measured_fraction_theta_full 0.997
_diffrn_measured_fraction_theta_max 0.997
_diffrn_measurement_device 'three-circle diffractometer'
_diffrn_measurement_device_type 'Bruker SMART APEX2 area detector'
_diffrn_measurement_method '\w and \f scans'
_diffrn_radiation_monochromator 'mirror optics'
_diffrn_radiation_probe x-ray
_diffrn_radiation_type MoK\a
_diffrn_radiation_wavelength 0.71073
_diffrn_reflns_av_R_equivalents 0.0979
_diffrn_reflns_av_unetI/netI 0.0473
_diffrn_reflns_Laue_measured_fraction_full 0.997
_diffrn_reflns_Laue_measured_fraction_max 0.997
_diffrn_reflns_limit_h_max 14
_diffrn_reflns_limit_h_min -15
_diffrn_reflns_limit_k_max 11
_diffrn_reflns_limit_k_min -11
_diffrn_reflns_limit_l_max 30
_diffrn_reflns_limit_l_min -30
_diffrn_reflns_number 27514
_diffrn_reflns_point_group_measured_fraction_full 0.997
_diffrn_reflns_point_group_measured_fraction_max 0.997
_diffrn_reflns_theta_full 25.242
_diffrn_reflns_theta_max 25.710
_diffrn_reflns_theta_min 2.291
_diffrn_source 'microfocus sealed X-ray tube'
_diffrn_source_current 1.0
_diffrn_source_power 0.05
_diffrn_source_type 'Incoatec I\ms'
_diffrn_source_voltage 50.0
_diffrn_standards_number 0
_exptl_absorpt_coefficient_mu 0.077
_exptl_absorpt_correction_T_max 0.7453
_exptl_absorpt_correction_T_min 0.4230
_exptl_absorpt_correction_type multi-scan
_exptl_absorpt_process_details
;
SADABS-2016/2 (Bruker,2016/2) was used for absorption correction.
wR2(int) was 0.1674 before and 0.0957 after correction.
The Ratio of minimum to maximum transmission is 0.5717.
The \l/2 correction factor is Not present.
;
_exptl_crystal_colour 'clear colourless'
_exptl_crystal_colour_lustre clear
_exptl_crystal_colour_primary colourless
_exptl_crystal_density_diffrn 1.225
_exptl_crystal_description plate
_exptl_crystal_F_000 1120
_exptl_crystal_size_max 0.231
_exptl_crystal_size_mid 0.156
_exptl_crystal_size_min 0.023
_refine_diff_density_max 0.365
_refine_diff_density_min -0.196
_refine_diff_density_rms 0.043
_refine_ls_extinction_method none
_refine_ls_goodness_of_fit_ref 1.097
_refine_ls_hydrogen_treatment constr
_refine_ls_matrix_type full
_refine_ls_number_parameters 181
_refine_ls_number_reflns 2716
_refine_ls_number_restraints 0
_refine_ls_restrained_S_all 1.097
_refine_ls_R_factor_all 0.1315
_refine_ls_R_factor_gt 0.0924
_refine_ls_shift/su_max 0.001
_refine_ls_shift/su_mean 0.000
_refine_ls_structure_factor_coef Fsqd
_refine_ls_weighting_details 'w=1/[\s^2^(Fo^2^)+(0.0983P)^2^+1.9448P] where P=(Fo^2^+2Fc^2^)/3'
_refine_ls_weighting_scheme calc
_refine_ls_wR_factor_gt 0.2234
_refine_ls_wR_factor_ref 0.2452
_reflns_Friedel_coverage 0.000
_reflns_number_gt 1838
_reflns_number_total 2716
_reflns_threshold_expression 'I > 2\s(I)'
_cod_data_source_file d4ob00058g2.cif
_cod_data_source_block agmk_553r_0m
_cod_depositor_comments 'Adding full bibliography for 7159839--7159843.cif.'
_cod_database_code 7159841
_shelx_shelxl_version_number 2019/1
_shelx_space_group_comment
;
The symmetry employed for this shelxl refinement is uniquely defined
by the following loop, which should always be used as a source of
symmetry information in preference to the above space-group names.
They are only intended as comments.
;
_olex2_refinement_description
;
1.a Secondary CH2 refined with riding coordinates:
 C9(H9A,H9B), C10(H10A,H10B), C11(H11A,H11B)
1.b Aromatic/amide H refined with riding coordinates:
 N1(H1), C2(H2), C5(H5), C3(H3), C4(H4), C13(H13), C14(H14), C15(H15),
 C17(H17), C16(H16)
;
_olex2_submission_special_instructions 'No special instructions were received'

loop_
_space_group_symop_operation_xyz
'x, y, z'
'-x+1/2, -y, z+1/2'
'-x, y+1/2, -z+1/2'
'x+1/2, -y+1/2, -z'
'-x, -y, -z'
'x-1/2, y, -z-1/2'
'x, -y-1/2, z-1/2'
'-x-1/2, y-1/2, z'

loop_
_atom_site_label
_atom_site_type_symbol
_atom_site_fract_x
_atom_site_fract_y
_atom_site_fract_z
_atom_site_U_iso_or_equiv
_atom_site_adp_type
_atom_site_occupancy
_atom_site_site_symmetry_order
_atom_site_calc_flag
_atom_site_refinement_flags_posn
_atom_site_refinement_flags_adp
_atom_site_refinement_flags_occupancy
_atom_site_disorder_assembly
_atom_site_disorder_group
O1 O 0.75697(16) 0.7348(3) 0.45603(10) 0.0768(9) Uani 1 1 d . . . . .
N2 N 0.48339(18) 0.6691(4) 0.46866(13) 0.0658(9) Uani 1 1 d . . . . .
N1 N 0.4618(2) 0.7568(4) 0.50999(13) 0.0685(9) Uani 1 1 d . . . . .
H1 H 0.398073 0.758359 0.521414 0.082 Uiso 1 1 calc R U . . .
C6 C 0.6381(2) 0.8387(4) 0.51893(14) 0.0599(9) Uani 1 1 d . . . . .
C1 C 0.5323(2) 0.8443(4) 0.53567(14) 0.0616(10) Uani 1 1 d . . . . .
C7 C 0.6655(2) 0.7455(4) 0.47491(14) 0.0594(9) Uani 1 1 d . . . . .
C8 C 0.5803(2) 0.6621(4) 0.45090(14) 0.0595(9) Uani 1 1 d . . . . .
C2 C 0.5005(3) 0.9383(5) 0.57774(16) 0.0733(11) Uani 1 1 d . . . . .
H2 H 0.430617 0.941154 0.588586 0.088 Uiso 1 1 calc R U . . .
C5 C 0.7103(3) 0.9311(5) 0.54650(17) 0.0742(11) Uani 1 1 d . . . . .
H5 H 0.780791 0.929537 0.536730 0.089 Uiso 1 1 calc R U . . .
C9 C 0.6020(3) 0.5660(5) 0.40375(16) 0.0745(11) Uani 1 1 d . . . . .
H9A H 0.639059 0.478896 0.416187 0.089 Uiso 1 1 calc R U . . .
H9B H 0.648382 0.618412 0.379379 0.089 Uiso 1 1 calc R U . . .
C10 C 0.5057(3) 0.5168(5) 0.37245(18) 0.0828(12) Uani 1 1 d . . . . .
H10A H 0.461317 0.458071 0.395900 0.099 Uiso 1 1 calc R U . . .
H10B H 0.465978 0.603228 0.361691 0.099 Uiso 1 1 calc R U . . .
C12 C 0.4400(3) 0.3829(5) 0.29031(18) 0.0832(12) Uani 1 1 d . . . . .
C3 C 0.5732(4) 1.0249(5) 0.60226(18) 0.0854(12) Uani 1 1 d . . . . .
H3 H 0.552606 1.087693 0.629945 0.102 Uiso 1 1 calc R U . . .
C4 C 0.6787(3) 1.0211(6) 0.58656(19) 0.0881(13) Uani 1 1 d . . . . .
H4 H 0.727264 1.081210 0.603887 0.106 Uiso 1 1 calc R U . . .
C13 C 0.3706(4) 0.2810(5) 0.3095(2) 0.0943(14) Uani 1 1 d . . . . .
H13 H 0.377944 0.247703 0.344785 0.113 Uiso 1 1 calc R U . . .
C11 C 0.5311(3) 0.4308(7) 0.3247(2) 0.1130(18) Uani 1 1 d . . . . .
H11A H 0.568914 0.343245 0.336029 0.136 Uiso 1 1 calc R U . . .
H11B H 0.578363 0.488531 0.302460 0.136 Uiso 1 1 calc R U . . .
C14 C 0.2915(4) 0.2266(6) 0.2790(2) 0.1087(17) Uani 1 1 d . . . . .
H14 H 0.246889 0.154895 0.292969 0.130 Uiso 1 1 calc R U . . .
C15 C 0.2773(5) 0.2762(7) 0.2284(3) 0.1144(19) Uani 1 1 d . . . . .
H15 H 0.223514 0.237305 0.207396 0.137 Uiso 1 1 calc R U . . .
C17 C 0.4223(5) 0.4382(7) 0.2390(2) 0.1099(17) Uani 1 1 d . . . . .
H17 H 0.464869 0.512653 0.225300 0.132 Uiso 1 1 calc R U . . .
C16 C 0.3399(6) 0.3812(8) 0.2079(2) 0.122(2) Uani 1 1 d . . . . .
H16 H 0.328698 0.416094 0.173132 0.146 Uiso 1 1 calc R U . . .

loop_
_atom_site_aniso_label
_atom_site_aniso_U_11
_atom_site_aniso_U_22
_atom_site_aniso_U_33
_atom_site_aniso_U_23
_atom_site_aniso_U_13
_atom_site_aniso_U_12
O1 0.0270(11) 0.111(2) 0.0922(17) 0.0026(15) 0.0010(11) -0.0072(12)
N2 0.0261(12) 0.086(2) 0.085(2) 0.0171(18) -0.0049(13) -0.0021(13)
N1 0.0268(12) 0.094(2) 0.085(2) 0.0184(19) 0.0031(13) 0.0024(15)
C6 0.0334(15) 0.073(2) 0.073(2) 0.0203(19) -0.0065(15) -0.0011(16)
C1 0.0387(16) 0.074(2) 0.072(2) 0.026(2) -0.0051(15) 0.0076(17)
C7 0.0269(15) 0.076(2) 0.075(2) 0.018(2) -0.0062(14) 0.0017(15)
C8 0.0337(15) 0.070(2) 0.075(2) 0.0192(19) -0.0048(14) 0.0000(15)
C2 0.055(2) 0.083(3) 0.083(3) 0.020(2) 0.0061(19) 0.018(2)
C5 0.0482(19) 0.089(3) 0.086(3) 0.008(2) -0.0036(18) -0.004(2)
C9 0.0470(19) 0.083(3) 0.094(3) 0.011(2) -0.0038(18) -0.0071(19)
C10 0.054(2) 0.090(3) 0.104(3) -0.010(3) 0.002(2) -0.005(2)
C12 0.070(2) 0.092(3) 0.088(3) -0.017(3) 0.001(2) -0.002(2)
C3 0.093(3) 0.081(3) 0.082(3) 0.004(2) -0.001(2) 0.010(3)
C4 0.070(3) 0.095(3) 0.100(3) 0.009(3) -0.005(2) -0.009(2)
C13 0.082(3) 0.091(3) 0.110(3) 0.006(3) -0.024(3) -0.008(3)
C11 0.070(3) 0.130(5) 0.138(4) -0.035(4) 0.017(3) -0.009(3)
C14 0.100(4) 0.096(4) 0.130(4) -0.003(3) -0.028(3) -0.010(3)
C15 0.101(4) 0.107(4) 0.135(5) -0.026(4) -0.038(4) 0.015(3)
C17 0.121(4) 0.115(4) 0.094(4) -0.009(3) 0.020(3) -0.008(3)
C16 0.149(5) 0.134(5) 0.084(3) -0.008(4) -0.022(4) 0.026(5)

loop_
_atom_type_symbol
_atom_type_description
_atom_type_scat_dispersion_real
_atom_type_scat_dispersion_imag
_atom_type_scat_source
C C 0.0033 0.0016 'International Tables Vol C Tables 4.2.6.8 and 6.1.1.4'
H H 0.0000 0.0000 'International Tables Vol C Tables 4.2.6.8 and 6.1.1.4'
N N 0.0061 0.0033 'International Tables Vol C Tables 4.2.6.8 and 6.1.1.4'
O O 0.0106 0.0060 'International Tables Vol C Tables 4.2.6.8 and 6.1.1.4'

loop_
_geom_angle_atom_site_label_1
_geom_angle_atom_site_label_2
_geom_angle_atom_site_label_3
_geom_angle
_geom_angle_site_symmetry_1
_geom_angle_site_symmetry_3
_geom_angle_publ_flag
C8 N2 N1 118.9(3) . . ?
N2 N1 H1 117.4 . . ?
N2 N1 C1 125.2(3) . . ?
C1 N1 H1 117.4 . . ?
C1 C6 C7 118.8(3) . . ?
C1 C6 C5 117.1(4) . . ?
C5 C6 C7 124.1(3) . . ?
N1 C1 C6 118.2(3) . . ?
N1 C1 C2 120.8(3) . . ?
C2 C1 C6 121.0(4) . . ?
O1 C7 C6 123.9(3) . . ?
O1 C7 C8 120.0(3) . . ?
C6 C7 C8 116.1(3) . . ?
N2 C8 C7 122.7(4) . . ?
N2 C8 C9 117.9(3) . . ?
C7 C8 C9 119.3(3) . . ?
C1 C2 H2 120.5 . . ?
C3 C2 C1 119.0(4) . . ?
C3 C2 H2 120.5 . . ?
C6 C5 H5 119.4 . . ?
C4 C5 C6 121.2(4) . . ?
C4 C5 H5 119.4 . . ?
C8 C9 H9A 108.5 . . ?
C8 C9 H9B 108.5 . . ?
C8 C9 C10 115.1(3) . . ?
H9A C9 H9B 107.5 . . ?
C10 C9 H9A 108.5 . . ?
C10 C9 H9B 108.5 . . ?
C9 C10 H10A 108.9 . . ?
C9 C10 H10B 108.9 . . ?
H10A C10 H10B 107.8 . . ?
C11 C10 C9 113.2(3) . . ?
C11 C10 H10A 108.9 . . ?
C11 C10 H10B 108.9 . . ?
C13 C12 C11 119.8(5) . . ?
C13 C12 C17 117.4(4) . . ?
C17 C12 C11 122.8(5) . . ?
C2 C3 H3 119.5 . . ?
C2 C3 C4 121.1(4) . . ?
C4 C3 H3 119.5 . . ?
C5 C4 C3 120.5(4) . . ?
C5 C4 H4 119.7 . . ?
C3 C4 H4 119.7 . . ?
C12 C13 H13 118.9 . . ?
C14 C13 C12 122.2(5) . . ?
C14 C13 H13 118.9 . . ?
C10 C11 C12 116.4(4) . . ?
C10 C11 H11A 108.2 . . ?
C10 C11 H11B 108.2 . . ?
C12 C11 H11A 108.2 . . ?
C12 C11 H11B 108.2 . . ?
H11A C11 H11B 107.3 . . ?
C13 C14 H14 120.0 . . ?
C15 C14 C13 120.0(6) . . ?
C15 C14 H14 120.0 . . ?
C14 C15 H15 119.6 . . ?
C16 C15 C14 120.7(5) . . ?
C16 C15 H15 119.6 . . ?
C12 C17 H17 120.2 . . ?
C12 C17 C16 119.6(5) . . ?
C16 C17 H17 120.2 . . ?
C15 C16 C17 119.9(5) . . ?
C15 C16 H16 120.1 . . ?
C17 C16 H16 120.1 . . ?

loop_
_geom_bond_atom_site_label_1
_geom_bond_atom_site_label_2
_geom_bond_distance
_geom_bond_site_symmetry_2
_geom_bond_publ_flag
O1 C7 1.259(4) . ?
N2 N1 1.326(4) . ?
N2 C8 1.312(4) . ?
N1 H1 0.8600 . ?
N1 C1 1.357(5) . ?
C6 C1 1.412(4) . ?
C6 C7 1.425(5) . ?
C6 C5 1.420(5) . ?
C1 C2 1.407(5) . ?
C7 C8 1.451(5) . ?
C8 C9 1.485(5) . ?
C2 H2 0.9300 . ?
C2 C3 1.358(6) . ?
C5 H5 0.9300 . ?
C5 C4 1.348(6) . ?
C9 H9A 0.9700 . ?
C9 H9B 0.9700 . ?
C9 C10 1.519(5) . ?
C10 H10A 0.9700 . ?
C10 H10B 0.9700 . ?
C10 C11 1.455(6) . ?
C12 C13 1.365(6) . ?
C12 C11 1.504(6) . ?
C12 C17 1.387(7) . ?
C3 H3 0.9300 . ?
C3 C4 1.399(6) . ?
C4 H4 0.9300 . ?
C13 H13 0.9300 . ?
C13 C14 1.355(6) . ?
C11 H11A 0.9700 . ?
C11 H11B 0.9700 . ?
C14 H14 0.9300 . ?
C14 C15 1.346(8) . ?
C15 H15 0.9300 . ?
C15 C16 1.342(8) . ?
C17 H17 0.9300 . ?
C17 C16 1.401(8) . ?
C16 H16 0.9300 . ?

loop_
_geom_torsion_atom_site_label_1
_geom_torsion_atom_site_label_2
_geom_torsion_atom_site_label_3
_geom_torsion_atom_site_label_4
_geom_torsion
_geom_torsion_site_symmetry_1
_geom_torsion_site_symmetry_2
_geom_torsion_site_symmetry_3
_geom_torsion_site_symmetry_4
_geom_torsion_publ_flag
O1 C7 C8 N2 -179.7(3) . . . . ?
O1 C7 C8 C9 -0.6(5) . . . . ?
N2 N1 C1 C6 -2.6(5) . . . . ?
N2 N1 C1 C2 177.2(3) . . . . ?
N2 C8 C9 C10 15.0(5) . . . . ?
N1 N2 C8 C7 0.6(5) . . . . ?
N1 N2 C8 C9 -178.5(3) . . . . ?
N1 C1 C2 C3 -179.6(3) . . . . ?
C6 C1 C2 C3 0.2(5) . . . . ?
C6 C7 C8 N2 -1.0(5) . . . . ?
C6 C7 C8 C9 178.1(3) . . . . ?
C6 C5 C4 C3 0.4(6) . . . . ?
C1 C6 C7 O1 178.4(3) . . . . ?
C1 C6 C7 C8 -0.4(5) . . . . ?
C1 C6 C5 C4 -0.6(5) . . . . ?
C1 C2 C3 C4 -0.4(6) . . . . ?
C7 C6 C1 N1 2.0(5) . . . . ?
C7 C6 C1 C2 -177.8(3) . . . . ?
C7 C6 C5 C4 177.4(4) . . . . ?
C7 C8 C9 C10 -164.2(3) . . . . ?
C8 N2 N1 C1 1.3(5) . . . . ?
C8 C9 C10 C11 176.3(4) . . . . ?
C2 C3 C4 C5 0.1(7) . . . . ?
C5 C6 C1 N1 -179.9(3) . . . . ?
C5 C6 C1 C2 0.3(5) . . . . ?
C5 C6 C7 O1 0.4(6) . . . . ?
C5 C6 C7 C8 -178.3(3) . . . . ?
C9 C10 C11 C12 -177.7(4) . . . . ?
C12 C13 C14 C15 -2.0(8) . . . . ?
C12 C17 C16 C15 1.6(8) . . . . ?
C13 C12 C11 C10 -68.4(7) . . . . ?
C13 C12 C17 C16 -4.3(7) . . . . ?
C13 C14 C15 C16 -1.0(9) . . . . ?
C11 C12 C13 C14 -175.4(5) . . . . ?
C11 C12 C17 C16 175.7(5) . . . . ?
C14 C15 C16 C17 1.2(9) . . . . ?
C17 C12 C13 C14 4.6(7) . . . . ?
C17 C12 C11 C10 111.6(6) . . . . ?
